data_4345537
loop_
_publ_author_name
'Wang, Yaxing'
'Wang, Yumin'
'Zhang, Linjuan'
'Chen, Lanhua'
'Liu, Zhiyong'
'Yin, Xuemiao'
'Sheng, Daopeng'
'Diwu, Juan'
'Wang, Jianqiang'
'Liu, Ning'
'Chai, Zhifang'
'Wang, Shuao'

_publ_section_title
;
 Substitutional Disorder of SeO32--/IO3-- in the Crystalline Solid Matrix:
 Insights into the Fate of Radionuclides 79Se and 129I in the Environment
;
_journal_name_full 'Inorganic Chemistry'
_journal_paper_doi 10.1021/acs.inorgchem.7b00236
_journal_year 2017
_chemical_formula_sum 'I4 O18 Se2 Th2'
_chemical_formula_weight 1417.60
_chemical_melting_point ?
_chemical_name_common 'thorium iodate-selenite'
_space_group_crystal_system monoclinic
_space_group_IT_number 14
_space_group_name_Hall '-P 2ybc'
_space_group_name_H-M_alt 'P 1 21/c 1'
_symmetry_space_group_name_Hall '-P 2ybc'
_symmetry_space_group_name_H-M 'P 1 21/c 1'
_audit_creation_method SHELXL-2014/7
_cell_angle_alpha 90
_cell_angle_beta 99.001(4)
_cell_angle_gamma 90
_cell_formula_units_Z 2
_cell_length_a 7.0984(10)
_cell_length_b 8.6077(12)
_cell_length_c 13.3505(18)
_cell_measurement_reflns_used 1867
_cell_measurement_temperature 123(2)
_cell_measurement_theta_max 27.544
_cell_measurement_theta_min 2.826
_cell_volume 805.68(19)
_computing_cell_refinement 'Bruker SAINT'
_computing_data_collection 'Bruker APEX2'
_computing_data_reduction 'Bruker SAINT'
_computing_molecular_graphics 'Bruker SHELXTL'
_computing_publication_material 'Bruker SHELXTL'
_computing_structure_refinement 'SHELXL-2014/7 (Sheldrick, 2014)'
_diffrn_ambient_temperature 123(2)
_diffrn_measured_fraction_theta_full 1.000
_diffrn_measured_fraction_theta_max 0.998
_diffrn_measurement_device_type 'Bruker APEX-II'
_diffrn_measurement_method '0.5 wide w/ exposures'
_diffrn_radiation_type MoK\a
_diffrn_radiation_wavelength 0.71073
_diffrn_reflns_av_R_equivalents 0.0515
_diffrn_reflns_av_unetI/netI 0.0264
_diffrn_reflns_Laue_measured_fraction_full 1.000
_diffrn_reflns_Laue_measured_fraction_max 0.998
_diffrn_reflns_limit_h_max 9
_diffrn_reflns_limit_h_min -9
_diffrn_reflns_limit_k_max 11
_diffrn_reflns_limit_k_min -11
_diffrn_reflns_limit_l_max 17
_diffrn_reflns_limit_l_min -16
_diffrn_reflns_number 18889
_diffrn_reflns_point_group_measured_fraction_full 1.000
_diffrn_reflns_point_group_measured_fraction_max 0.998
_diffrn_reflns_theta_full 25.242
_diffrn_reflns_theta_max 27.544
_diffrn_reflns_theta_min 2.826
_diffrn_source 'Turbo X-ray Source'
_exptl_absorpt_coefficient_mu 30.713
_exptl_absorpt_correction_T_max 0.331
_exptl_absorpt_correction_T_min 0.001
_exptl_absorpt_correction_type multi-scan
_exptl_absorpt_process_details SHELTXPREP
_exptl_crystal_colour colorless
_exptl_crystal_density_diffrn 5.843
_exptl_crystal_description Prism
_exptl_crystal_F_000 1208
_exptl_crystal_size_max 0.264
_exptl_crystal_size_mid 0.196
_exptl_crystal_size_min 0.038
_refine_diff_density_max 3.658
_refine_diff_density_min -2.924
_refine_diff_density_rms 0.423
_refine_ls_extinction_coef 0.0049(2)
_refine_ls_extinction_expression Fc^*^=kFc[1+0.001xFc^2^\l^3^/sin(2\q)]^-1/4^
_refine_ls_extinction_method 'SHELXL-2014/7 (Sheldrick 2014'
_refine_ls_goodness_of_fit_ref 1.195
_refine_ls_hydrogen_treatment undef
_refine_ls_matrix_type full
_refine_ls_number_parameters 122
_refine_ls_number_reflns 1867
_refine_ls_number_restraints 0
_refine_ls_restrained_S_all 1.195
_refine_ls_R_factor_all 0.0403
_refine_ls_R_factor_gt 0.0390
_refine_ls_shift/su_max 0.001
_refine_ls_shift/su_mean 0.000
_refine_ls_structure_factor_coef Fsqd
_refine_ls_weighting_details 'w=1/[\s^2^(Fo^2^)+(0.0082P)^2^+32.6705P] where P=(Fo^2^+2Fc^2^)/3'
_refine_ls_weighting_scheme calc
_refine_ls_wR_factor_gt 0.0831
_refine_ls_wR_factor_ref 0.0836
_reflns_Friedel_coverage 0.000
_reflns_number_gt 1818
_reflns_number_total 1867
_reflns_threshold_expression 'I > 2\s(I)'
_cod_data_source_file ic7b00236_si_001.cif
_cod_data_source_block save
_cod_depositor_comments
;
The following automatic conversions were performed:

'_chemical_melting_point' value 'N/A' was changed to '?' - the value
is undefined or not given.

'_exptl_absorpt_correction_type' value 'Multi-scan' changed to
'multi-scan' according to
/home/data/users/saulius/crontab/automatic-downloads/rss-feeds/ACS/lib/dictionaries/cif_core.dic
dictionary named 'cif_core.dic' version 2.4.2 from 2011-04-26.

Automatic conversion script
Id: cif_fix_values 4973 2017-02-22 13:04:09Z antanas 
;
_cod_database_code 4345537
_shelx_shelxl_version_number 2014/7
_shelx_space_group_comment
;
The symmetry employed for this shelxl refinement is uniquely defined
by the following loop, which should always be used as a source of
symmetry information in preference to the above space-group names.
They are only intended as comments.
;

loop_
_space_group_symop_operation_xyz
'x, y, z'
'-x, y+1/2, -z+1/2'
'-x, -y, -z'
'x, -y-1/2, z-1/2'

loop_
_atom_site_label
_atom_site_type_symbol
_atom_site_fract_x
_atom_site_fract_y
_atom_site_fract_z
_atom_site_U_iso_or_equiv
_atom_site_adp_type
_atom_site_occupancy
_atom_site_site_symmetry_order
_atom_site_calc_flag
_atom_site_refinement_flags_occupancy
Th1 Th 1.17486(6) -0.24897(5) 1.14172(3) 0.01878(16) Uani 1 1 d .
I1 I 1.32868(11) 0.04076(10) 1.35720(6) 0.0224(3) Uani 0.795(12) 1 d P
Se1 Se 1.32868(11) 0.04076(10) 1.35720(6) 0.0224(3) Uani 0.205(12) 1 d P
I2 I 0.72252(11) 0.01482(10) 1.10734(6) 0.0217(3) Uani 0.744(12) 1 d P
Se2 Se 0.72252(11) 0.01482(10) 1.10734(6) 0.0217(3) Uani 0.256(12) 1 d P
I3 I 0.82350(16) -0.29426(13) 0.88899(8) 0.0333(4) Uani 0.460(14) 1 d P
Se3 Se 0.82350(16) -0.29426(13) 0.88899(8) 0.0333(4) Uani 0.540(14) 1 d P
O1 O 1.3383(12) -0.0361(9) 1.2334(6) 0.0238(17) Uani 1 1 d .
O2 O 1.3220(12) -0.0895(11) 1.0191(6) 0.0297(19) Uani 1 1 d .
O3 O 1.2391(18) -0.3046(11) 1.3211(7) 0.043(3) Uani 1 1 d .
O4 O 1.0225(13) -0.3285(11) 0.9841(6) 0.033(2) Uani 1 1 d .
O5 O 0.8633(15) -0.3233(15) 1.1765(8) 0.048(3) Uani 1 1 d .
O6 O 0.9680(12) -0.0307(11) 1.1089(7) 0.032(2) Uani 1 1 d .
O7 O 1.4963(16) -0.3176(15) 1.1468(10) 0.061(4) Uani 1 1 d .
O8 O 1.175(3) -0.5323(13) 1.1769(11) 0.078(5) Uani 1 1 d .
O9 O 0.641(2) -0.334(3) 0.9619(14) 0.133(10) Uani 1 1 d .

loop_
_atom_site_aniso_label
_atom_site_aniso_U_11
_atom_site_aniso_U_22
_atom_site_aniso_U_33
_atom_site_aniso_U_23
_atom_site_aniso_U_13
_atom_site_aniso_U_12
Th1 0.0163(2) 0.0166(2) 0.0220(2) 0.00020(15) -0.00133(15) -0.00148(14)
I1 0.0199(4) 0.0255(5) 0.0212(4) -0.0062(3) 0.0016(3) -0.0046(3)
Se1 0.0199(4) 0.0255(5) 0.0212(4) -0.0062(3) 0.0016(3) -0.0046(3)
I2 0.0208(5) 0.0267(5) 0.0176(4) 0.0061(3) 0.0032(3) 0.0062(3)
Se2 0.0208(5) 0.0267(5) 0.0176(4) 0.0061(3) 0.0032(3) 0.0062(3)
I3 0.0374(7) 0.0358(7) 0.0254(6) -0.0071(4) 0.0010(4) -0.0042(5)
Se3 0.0374(7) 0.0358(7) 0.0254(6) -0.0071(4) 0.0010(4) -0.0042(5)
O1 0.028(4) 0.023(4) 0.019(4) -0.006(3) 0.000(3) -0.007(3)
O2 0.026(4) 0.044(5) 0.018(4) 0.011(4) -0.001(3) 0.002(4)
O3 0.081(8) 0.029(5) 0.018(4) 0.005(4) 0.008(5) -0.018(5)
O4 0.036(5) 0.036(5) 0.022(4) -0.005(4) -0.008(4) -0.008(4)
O5 0.039(6) 0.069(8) 0.039(5) 0.004(5) 0.010(5) -0.025(6)
O6 0.021(4) 0.034(5) 0.040(5) 0.006(4) 0.000(4) 0.012(4)
O7 0.041(6) 0.063(7) 0.091(9) 0.056(7) 0.043(6) 0.037(6)
O8 0.126(13) 0.023(5) 0.069(8) -0.020(6) -0.034(8) 0.005(7)
O9 0.056(9) 0.27(3) 0.079(11) 0.044(16) 0.039(9) 0.013(15)

loop_
_atom_type_symbol
_atom_type_description
_atom_type_scat_dispersion_real
_atom_type_scat_dispersion_imag
_atom_type_scat_source
I I -0.4742 1.8119 'International Tables Vol C Tables 4.2.6.8 and 6.1.1.4'
O O 0.0106 0.0060 'International Tables Vol C Tables 4.2.6.8 and 6.1.1.4'
Th Th -7.2400 8.8979 'International Tables Vol C Tables 4.2.6.8 and 6.1.1.4'
Se Se -0.0929 2.2259 'International Tables Vol C Tables 4.2.6.8 and 6.1.1.4'

loop_
_geom_angle_atom_site_label_1
_geom_angle_atom_site_label_2
_geom_angle_atom_site_label_3
_geom_angle
_geom_angle_site_symmetry_1
_geom_angle_site_symmetry_3
O4 Th1 O7 105.4(5) . .
O4 Th1 O6 83.0(3) . .
O7 Th1 O6 140.5(4) . .
O4 Th1 O1 144.1(3) . .
O7 Th1 O1 77.7(4) . .
O6 Th1 O1 74.1(3) . .
O4 Th1 O5 77.6(4) . .
O7 Th1 O5 147.4(4) . .
O6 Th1 O5 71.8(4) . .
O1 Th1 O5 119.2(3) . .
O4 Th1 O3 146.3(3) . .
O7 Th1 O3 83.7(4) . .
O6 Th1 O3 110.7(4) . .
O1 Th1 O3 69.2(3) . .
O5 Th1 O3 78.1(4) . .
O4 Th1 O8 82.4(4) . .
O7 Th1 O8 77.1(5) . .
O6 Th1 O8 142.2(5) . .
O1 Th1 O8 131.9(4) . .
O5 Th1 O8 71.1(5) . .
O3 Th1 O8 67.9(4) . .
O4 Th1 O2 75.5(3) . .
O7 Th1 O2 69.6(3) . .
O6 Th1 O2 75.8(3) . .
O1 Th1 O2 72.3(3) . .
O5 Th1 O2 139.8(3) . .
O3 Th1 O2 136.8(3) . .
O8 Th1 O2 132.8(5) . .
O7 I1 O1 95.7(4) 2_857 .
O7 I1 O5 93.0(6) 2_857 2_757
O1 I1 O5 98.4(4) . 2_757
O2 I2 O6 96.8(4) 3_757 .
O2 I2 O3 100.3(4) 3_757 2_757
O6 I2 O3 96.6(5) . 2_757
O8 I3 O4 98.8(6) 3_747 .
O8 I3 O9 100.1(12) 3_747 .
O4 I3 O9 98.3(7) . .
I1 O1 Th1 131.9(4) . .
Se2 O2 I2 0.0 3_757 3_757
Se2 O2 Th1 142.1(5) 3_757 .
I2 O2 Th1 142.1(5) 3_757 .
Se2 O3 I2 0.0 2_747 2_747
Se2 O3 Th1 132.7(5) 2_747 .
I2 O3 Th1 132.7(5) 2_747 .
I3 O4 Th1 144.1(5) . .
Se1 O5 I1 0.0 2_747 2_747
Se1 O5 Th1 143.6(6) 2_747 .
I1 O5 Th1 143.6(6) 2_747 .
I2 O6 Th1 138.5(5) . .
Se1 O7 I1 0.0 2_847 2_847
Se1 O7 Th1 150.1(8) 2_847 .
I1 O7 Th1 150.1(8) 2_847 .
Se3 O8 I3 0.0 3_747 3_747
Se3 O8 Th1 138.5(8) 3_747 .
I3 O8 Th1 138.5(8) 3_747 .

loop_
_geom_bond_atom_site_label_1
_geom_bond_atom_site_label_2
_geom_bond_distance
_geom_bond_site_symmetry_2
Th1 O4 2.314(8) .
Th1 O7 2.347(10) .
Th1 O6 2.383(8) .
Th1 O1 2.400(8) .
Th1 O5 2.416(10) .
Th1 O3 2.414(9) .
Th1 O8 2.484(12) .
Th1 O2 2.488(8) .
I1 O7 1.748(10) 2_857
I1 O1 1.791(8) .
I1 O5 1.799(10) 2_757
I2 O2 1.788(8) 3_757
I2 O6 1.783(9) .
I2 O3 1.823(10) 2_757
I3 O8 1.734(11) 3_747
I3 O4 1.770(9) .
I3 O9 1.774(15) .
O2 Se2 1.788(8) 3_757
O2 I2 1.788(8) 3_757
O3 Se2 1.823(10) 2_747
O3 I2 1.823(10) 2_747
O5 Se1 1.799(10) 2_747
O5 I1 1.799(10) 2_747
O7 Se1 1.748(10) 2_847
O7 I1 1.748(10) 2_847
O8 Se3 1.734(11) 3_747
O8 I3 1.734(11) 3_747
